data_4033199
loop_
_publ_author_name
'Sakamaki, Daisuke'
'Ito, Akihiro'
'Tsutsui, Yusuke'
'Seki, Shu'

_publ_section_title
;
 Tetraaza[14]- and Octaaza[18]paracyclophane: Synthesis and
 Characterization of Their Neutral and Cationic States.
;
_journal_issue 24
_journal_name_full 'The Journal of organic chemistry'
_journal_page_first 13348
_journal_page_last 13358
_journal_paper_doi 10.1021/acs.joc.7b02437
_journal_volume 82
_journal_year 2017
_chemical_formula_moiety 'C59 H56 Cl2 F12 N4 O8 Sb2'
_chemical_formula_sum 'C59 H56 Cl2 F12 N4 O8 Sb2'
_chemical_formula_weight 1491.50
_space_group_crystal_system monoclinic
_space_group_IT_number 11
_space_group_name_Hall '-P 2yb'
_space_group_name_H-M_alt 'P 1 21/m 1'
_symmetry_space_group_name_Hall '-P 2yb'
_symmetry_space_group_name_H-M 'P 1 21/m 1'
_atom_sites_solution_hydrogens geom
_atom_sites_solution_primary direct
_atom_sites_solution_secondary difmap
_cell_angle_alpha 90.0000
_cell_angle_beta 98.8220
_cell_angle_gamma 90.0000
_cell_formula_units_Z 2
_cell_length_a 10.6910
_cell_length_b 21.5103
_cell_length_c 14.9915
_cell_measurement_reflns_used 10668
_cell_measurement_temperature 143
_cell_measurement_theta_max 27.71
_cell_measurement_theta_min 3.11
_cell_volume 3406.759
_computing_cell_refinement CrystalClear
_computing_data_collection 'CrystalClear (Rigaku/MSC Inc., 2006)'
_computing_data_reduction CrystalClear
_computing_molecular_graphics 'CrystalStructure 4.2.1'
_computing_publication_material 'CrystalStructure 4.2.1 (Rigaku, 2016)'
_computing_structure_refinement 'SHELXL Version 2014/7 (Sheldrick, 2008)'
_computing_structure_solution 'SHELXT Version 2014/5 (Sheldrick, 2014)'
_diffrn_ambient_temperature 143
_diffrn_detector_area_resol_mean 7.314
_diffrn_measured_fraction_theta_full 0.989
_diffrn_measured_fraction_theta_max 0.970
_diffrn_measurement_device_type 'Rigaku Saturn70'
_diffrn_measurement_method \w
_diffrn_radiation_type 'Mo K\a'
_diffrn_radiation_wavelength 0.71075
_diffrn_reflns_av_R_equivalents 0.1198
_diffrn_reflns_Laue_measured_fraction_full 0.989
_diffrn_reflns_Laue_measured_fraction_max 0.970
_diffrn_reflns_limit_h_max 13
_diffrn_reflns_limit_h_min -13
_diffrn_reflns_limit_k_max 27
_diffrn_reflns_limit_k_min -27
_diffrn_reflns_limit_l_max 19
_diffrn_reflns_limit_l_min -16
_diffrn_reflns_number 25841
_diffrn_reflns_point_group_measured_fraction_full 0.989
_diffrn_reflns_point_group_measured_fraction_max 0.970
_diffrn_reflns_theta_full 25.242
_diffrn_reflns_theta_max 27.599
_diffrn_reflns_theta_min 3.107
_diffrn_standards_number 0
_exptl_absorpt_coefficient_mu 0.954
_exptl_absorpt_correction_T_max 0.826
_exptl_absorpt_correction_T_min 0.614
_exptl_absorpt_correction_type multi-scan
_exptl_absorpt_process_details 'REQAB (Rigaku, 1998)'
_exptl_crystal_colour colorless
_exptl_crystal_density_diffrn 1.454
_exptl_crystal_density_method 'not measured'
_exptl_crystal_description prism
_exptl_crystal_F_000 1492.00
_exptl_crystal_size_max 0.200
_exptl_crystal_size_mid 0.200
_exptl_crystal_size_min 0.200
_refine_diff_density_max 1.77
_refine_diff_density_min -1.90
_refine_ls_extinction_method none
_refine_ls_goodness_of_fit_ref 1.004
_refine_ls_hydrogen_treatment constr
_refine_ls_number_parameters 418
_refine_ls_number_reflns 7874
_refine_ls_number_restraints 0
_refine_ls_R_factor_all 0.1254
_refine_ls_R_factor_gt 0.0850
_refine_ls_shift/su_max 0.001
_refine_ls_structure_factor_coef Fsqd
_refine_ls_weighting_details 'w = 1/[\s^2^(Fo^2^)+(0.0877P)^2^] where P=(Fo^2^+2Fc^2^)/3'
_refine_ls_weighting_scheme calc
_refine_ls_wR_factor_gt 0.2052
_refine_ls_wR_factor_ref 0.2367
_reflns_Friedel_coverage 0.000
_reflns_number_gt 3978
_reflns_number_total 7874
_reflns_threshold_expression F^2^>2.0\s(F^2^)
_cod_data_source_file jo7b02437_si_002.cif
_cod_data_source_block 161126_Sakamaki_4p_SbF6_2_dcm-EtOAc_d
_cod_depositor_comments 'Adding full bibliography for 4033199--4033201.cif.'
_cod_original_cell_volume 3406.7586
_cod_database_code 4033199

loop_
_space_group_symop_id
_space_group_symop_operation_xyz
1 +X,+Y,+Z
2 -X,1/2+Y,-Z
3 -X,-Y,-Z
4 +X,-1/2-Y,+Z

loop_
_atom_site_label
_atom_site_type_symbol
_atom_site_fract_x
_atom_site_fract_y
_atom_site_fract_z
_atom_site_U_iso_or_equiv
_atom_site_adp_type
_atom_site_occupancy
_atom_site_site_symmetry_order
_atom_site_calc_flag
_atom_site_refinement_flags_posn
_atom_site_refinement_flags_adp
_atom_site_refinement_flags_occupancy
Sb1 Sb 1.03011(7) 0.7500 0.12695(5) 0.0391(2) Uani 1 2 d S T P
Sb2 Sb -0.20003(7) 0.7500 0.54031(5) 0.0415(2) Uani 1 2 d S T P
Cl1 Cl 0.5031(9) 0.3996(4) 0.3251(7) 0.140(3) Uani 0.5 1 d . . P
Cl2 Cl 0.479(2) 0.3215(7) 0.1912(10) 0.362(12) Uani 0.5 1 d . . P
F1 F 1.1391(4) 0.81136(19) 0.1845(3) 0.0467(11) Uani 1 1 d . . .
F2 F 0.9401(5) 0.7500 0.2272(5) 0.0478(16) Uani 1 2 d S T P
F3 F 0.9236(5) 0.6884(2) 0.0717(4) 0.0660(15) Uani 1 1 d . . .
F4 F 1.1233(6) 0.7500 0.0292(5) 0.0592(19) Uani 1 2 d S T P
F5 F -0.1659(8) 0.7500 0.6654(5) 0.085(3) Uani 1 2 d S T P
F6 F -0.3751(6) 0.7500 0.5506(5) 0.061(2) Uani 1 2 d S T P
F7 F -0.2003(5) 0.6628(2) 0.5380(4) 0.0671(15) Uani 1 1 d . . .
F8 F -0.2424(8) 0.7500 0.4143(5) 0.075(2) Uani 1 2 d S T P
F9 F -0.0290(7) 0.7500 0.5319(7) 0.095(3) Uani 1 2 d S T P
O1 O 0.7145(7) 0.4459(4) -0.0376(5) 0.087(2) Uani 1 1 d . . .
O2 O 0.0181(5) 0.4454(2) 0.6603(4) 0.0484(14) Uani 1 1 d . . .
O3 O -0.1908(8) 0.9531(5) 0.7897(6) 0.109(3) Uani 1 1 d . . .
O4 O 0.0060(9) 0.9206(5) 0.8346(7) 0.124(4) Uani 1 1 d . . .
N1 N 0.5483(6) 0.6209(3) 0.1912(4) 0.0364(14) Uani 1 1 d . . .
N2 N 0.2760(6) 0.6205(3) 0.4796(4) 0.0353(14) Uani 1 1 d . . .
C1 C 0.6819(9) 0.4860(5) 0.0245(7) 0.064(3) Uani 1 1 d . . .
C2 C 0.6788(9) 0.4736(4) 0.1153(7) 0.067(3) Uani 1 1 d . . .
H2 H 0.7046 0.4339 0.1391 0.080 Uiso 1 1 calc R U .
C3 C 0.6380(8) 0.5188(4) 0.1725(6) 0.048(2) Uani 1 1 d . . .
H3 H 0.6388 0.5107 0.2349 0.058 Uiso 1 1 calc R U .
C4 C 0.5968(7) 0.5754(3) 0.1354(5) 0.0401(19) Uani 1 1 d . . .
C5 C 0.6005(9) 0.5885(4) 0.0437(6) 0.058(2) Uani 1 1 d . . .
H5 H 0.5732 0.6279 0.0195 0.070 Uiso 1 1 calc R U .
C6 C 0.6440(10) 0.5439(5) -0.0116(7) 0.072(3) Uani 1 1 d . . .
H6 H 0.6478 0.5529 -0.0732 0.086 Uiso 1 1 calc R U .
C7 C 0.4958(7) 0.6061(3) 0.2718(5) 0.0360(17) Uani 1 1 d . . .
C8 C 0.3967(7) 0.5630(3) 0.2735(5) 0.0403(18) Uani 1 1 d . . .
H8 H 0.3755 0.5344 0.2252 0.048 Uiso 1 1 calc R U .
C9 C 0.3304(7) 0.5627(3) 0.3461(5) 0.0398(18) Uani 1 1 d . . .
H9 H 0.2642 0.5334 0.3477 0.048 Uiso 1 1 calc R U .
C10 C 0.3600(7) 0.6053(3) 0.4177(5) 0.0325(16) Uani 1 1 d . . .
C11 C 0.4686(7) 0.6416(3) 0.4190(5) 0.0381(17) Uani 1 1 d . . .
H11 H 0.4967 0.6668 0.4702 0.046 Uiso 1 1 calc R U .
C12 C 0.5359(7) 0.6418(3) 0.3474(5) 0.0352(17) Uani 1 1 d . . .
H12 H 0.6100 0.6664 0.3501 0.042 Uiso 1 1 calc R U .
C13 C 0.2154(7) 0.5755(3) 0.5278(5) 0.0341(16) Uani 1 1 d . . .
C14 C 0.2643(7) 0.5154(3) 0.5420(5) 0.0357(16) Uani 1 1 d . . .
H14 H 0.3418 0.5052 0.5219 0.043 Uiso 1 1 calc R U .
C15 C 0.2015(7) 0.4701(3) 0.5853(5) 0.0381(17) Uani 1 1 d . . .
H15 H 0.2349 0.4292 0.5930 0.046 Uiso 1 1 calc R U .
C16 C 0.0885(7) 0.4856(3) 0.6171(5) 0.0401(18) Uani 1 1 d . . .
C17 C 0.0378(7) 0.5458(3) 0.6031(5) 0.0374(17) Uani 1 1 d . . .
H17 H -0.0389 0.5563 0.6241 0.045 Uiso 1 1 calc R U .
C18 C 0.1010(7) 0.5904(3) 0.5581(5) 0.0342(16) Uani 1 1 d . . .
H18 H 0.0662 0.6308 0.5479 0.041 Uiso 1 1 calc R U .
C19 C 0.5471(7) 0.6849(4) 0.1725(5) 0.0398(18) Uani 1 1 d . . .
C20 C 0.4373(6) 0.7178(3) 0.1879(5) 0.0394(17) Uani 1 1 d . . .
H20 H 0.3639 0.6957 0.1982 0.047 Uiso 1 1 calc R U .
C21 C 0.6490(6) 0.7175(3) 0.1452(5) 0.0381(17) Uani 1 1 d . . .
H21 H 0.7176 0.6954 0.1268 0.046 Uiso 1 1 calc R U .
C22 C 0.2563(7) 0.6850(3) 0.4870(5) 0.0354(17) Uani 1 1 d . . .
C23 C 0.2641(7) 0.7173(3) 0.5689(5) 0.0349(16) Uani 1 1 d . . .
H23 H 0.2694 0.6951 0.6242 0.042 Uiso 1 1 calc R U .
C24 C 0.2332(6) 0.7177(3) 0.4051(5) 0.0359(16) Uani 1 1 d . . .
H24 H 0.2175 0.6957 0.3496 0.043 Uiso 1 1 calc R U .
C25 C 0.7448(10) 0.3843(5) -0.0086(7) 0.081(4) Uani 1 1 d . . .
H25A H 0.7667 0.3599 -0.0592 0.097 Uiso 1 1 calc R U .
H25B H 0.8169 0.3850 0.0403 0.097 Uiso 1 1 calc R U .
H25C H 0.6716 0.3655 0.0131 0.097 Uiso 1 1 calc R U .
C26 C 0.0683(9) 0.3828(4) 0.6764(6) 0.063(3) Uani 1 1 d . . .
H26A H 0.0107 0.3584 0.7074 0.076 Uiso 1 1 calc R U .
H26B H 0.0763 0.3631 0.6186 0.076 Uiso 1 1 calc R U .
H26C H 0.1517 0.3849 0.7140 0.076 Uiso 1 1 calc R U .
C27 C -0.0471(18) 0.8532(7) 0.8028(14) 0.230(12) Uani 1 1 d . . .
H27A H 0.0233 0.8235 0.8081 0.276 Uiso 1 1 calc R U .
H27B H -0.1084 0.8396 0.8411 0.276 Uiso 1 1 calc R U .
H27C H -0.0885 0.8552 0.7399 0.276 Uiso 1 1 calc R U .
C28 C -0.0772(11) 0.9645(7) 0.8311(9) 0.091(4) Uani 1 1 d . . .
C29 C -0.0285(12) 1.0244(5) 0.8674(8) 0.090(4) Uani 1 1 d . . .
H29A H -0.0977 1.0547 0.8621 0.108 Uiso 1 1 calc R U .
H29B H 0.0079 1.0195 0.9311 0.108 Uiso 1 1 calc R U .
H29C H 0.0371 1.0391 0.8334 0.108 Uiso 1 1 calc R U .
C30 C 0.407(3) 0.3588(13) 0.2880(19) 0.102(9) Uani 0.5 1 d . . P

loop_
_atom_site_aniso_label
_atom_site_aniso_U_11
_atom_site_aniso_U_22
_atom_site_aniso_U_33
_atom_site_aniso_U_23
_atom_site_aniso_U_13
_atom_site_aniso_U_12
Sb1 0.0288(4) 0.0443(4) 0.0478(5) 0.000 0.0168(3) 0.000
Sb2 0.0363(5) 0.0350(4) 0.0526(5) 0.000 0.0055(3) 0.000
Cl1 0.129(7) 0.104(6) 0.175(9) 0.051(6) -0.015(6) 0.003(5)
Cl2 0.74(4) 0.192(13) 0.144(11) 0.086(10) 0.034(18) -0.094(19)
F1 0.035(2) 0.044(2) 0.065(3) 0.002(2) 0.021(2) -0.001(2)
F2 0.035(4) 0.048(4) 0.067(4) 0.000 0.025(3) 0.000
F3 0.052(3) 0.075(3) 0.074(4) -0.025(3) 0.020(3) -0.017(3)
F4 0.058(5) 0.073(5) 0.052(4) 0.000 0.027(4) 0.000
F5 0.097(7) 0.093(6) 0.059(5) 0.000 -0.011(5) 0.000
F6 0.053(4) 0.042(4) 0.089(6) 0.000 0.020(4) 0.000
F7 0.077(4) 0.039(3) 0.087(4) -0.001(3) 0.015(3) 0.011(3)
F8 0.080(6) 0.081(5) 0.062(5) 0.000 0.004(4) 0.000
F9 0.042(5) 0.086(6) 0.156(10) 0.000 0.015(5) 0.000
O1 0.101(6) 0.093(6) 0.069(5) -0.039(4) 0.021(4) 0.027(5)
O2 0.057(4) 0.041(3) 0.053(4) 0.011(3) 0.024(3) -0.007(3)
O3 0.063(5) 0.168(9) 0.092(6) 0.038(6) 0.004(5) 0.045(6)
O4 0.098(7) 0.104(7) 0.160(10) 0.033(7) -0.009(6) 0.014(6)
N1 0.036(4) 0.032(3) 0.047(4) -0.009(3) 0.022(3) -0.004(3)
N2 0.042(4) 0.028(3) 0.039(3) -0.004(3) 0.019(3) -0.008(3)
C1 0.068(7) 0.063(6) 0.066(7) -0.030(5) 0.025(5) 0.005(5)
C2 0.075(7) 0.057(6) 0.078(7) -0.014(5) 0.039(6) 0.001(5)
C3 0.049(5) 0.045(5) 0.055(5) -0.011(4) 0.019(4) 0.003(4)
C4 0.037(4) 0.041(4) 0.049(5) -0.017(4) 0.026(4) -0.002(3)
C5 0.064(6) 0.067(6) 0.048(5) -0.019(4) 0.023(5) -0.007(5)
C6 0.085(8) 0.079(7) 0.059(6) -0.022(5) 0.038(6) -0.009(6)
C7 0.032(4) 0.034(4) 0.045(4) 0.001(3) 0.015(3) 0.001(3)
C8 0.031(4) 0.039(4) 0.054(5) -0.013(4) 0.015(4) -0.004(3)
C9 0.045(5) 0.032(4) 0.046(4) -0.007(3) 0.019(4) -0.007(3)
C10 0.036(4) 0.028(3) 0.037(4) -0.003(3) 0.015(3) 0.002(3)
C11 0.033(4) 0.037(4) 0.047(4) -0.008(3) 0.012(3) 0.003(3)
C12 0.027(4) 0.037(4) 0.045(4) -0.009(3) 0.016(3) -0.003(3)
C13 0.045(5) 0.024(3) 0.036(4) 0.003(3) 0.015(3) -0.002(3)
C14 0.034(4) 0.030(3) 0.046(4) -0.001(3) 0.015(3) 0.003(3)
C15 0.034(4) 0.039(4) 0.043(4) 0.002(3) 0.011(3) -0.001(3)
C16 0.046(5) 0.038(4) 0.038(4) -0.001(3) 0.012(3) -0.009(3)
C17 0.036(4) 0.043(4) 0.037(4) 0.000(3) 0.015(3) -0.008(3)
C18 0.040(4) 0.024(3) 0.041(4) 0.000(3) 0.013(3) -0.002(3)
C19 0.036(4) 0.046(4) 0.040(4) -0.004(3) 0.014(3) -0.004(3)
C20 0.024(4) 0.052(4) 0.043(4) 0.004(3) 0.010(3) 0.001(3)
C21 0.021(4) 0.053(4) 0.043(4) -0.005(3) 0.015(3) 0.002(3)
C22 0.039(4) 0.031(3) 0.042(4) -0.004(3) 0.024(3) 0.003(3)
C23 0.049(5) 0.029(3) 0.031(4) 0.004(3) 0.019(3) 0.001(3)
C24 0.039(4) 0.034(4) 0.038(4) 0.000(3) 0.016(3) -0.004(3)
C25 0.083(8) 0.081(8) 0.079(8) -0.050(6) 0.016(6) 0.006(6)
C26 0.083(7) 0.044(5) 0.069(7) 0.009(4) 0.027(6) -0.019(5)
C27 0.26(2) 0.075(11) 0.28(2) -0.028(12) -0.188(19) -0.010(12)
C28 0.064(8) 0.112(11) 0.100(10) 0.028(8) 0.018(7) 0.033(8)
C29 0.116(10) 0.073(8) 0.084(9) -0.019(7) 0.024(8) -0.007(7)
C30 0.11(2) 0.10(2) 0.09(2) 0.015(16) 0.020(17) -0.036(17)

loop_
_atom_type_symbol
_atom_type_description
_atom_type_scat_dispersion_real
_atom_type_scat_dispersion_imag
_atom_type_scat_source
C C 0.0033 0.0016
;
International Tables for Crystallography
(Vol. C, Tables 4.2.6.8 and 6.1.1.4)
;
H H 0.0000 0.0000
;
International Tables for Crystallography
(Vol. C, Table 6.1.1.4)
;
N N 0.0061 0.0033
;
International Tables for Crystallography
(Vol. C, Tables 4.2.6.8 and 6.1.1.4)
;
O O 0.0106 0.0060
;
International Tables for Crystallography
(Vol. C, Tables 4.2.6.8 and 6.1.1.4)
;
Sb Sb -0.5866 1.5461
;
International Tables for Crystallography
(Vol. C, Tables 4.2.6.8 and 6.1.1.4)
;
F F 0.0171 0.0103
;
International Tables for Crystallography
(Vol. C, Tables 4.2.6.8 and 6.1.1.4)
;
Cl Cl 0.1484 0.1585
;
International Tables for Crystallography
(Vol. C, Tables 4.2.6.8 and 6.1.1.4)
;

loop_
_geom_angle_atom_site_label_1
_geom_angle_atom_site_label_2
_geom_angle_atom_site_label_3
_geom_angle
_geom_angle_site_symmetry_1
_geom_angle_site_symmetry_3
F3 Sb1 F3 91.0(4) 4_575 .
F3 Sb1 F1 89.9(2) 4_575 .
F3 Sb1 F1 179.0(2) . .
F3 Sb1 F1 179.0(2) 4_575 4_575
F3 Sb1 F1 89.9(2) . 4_575
F1 Sb1 F1 89.2(3) . 4_575
F3 Sb1 F4 90.8(2) 4_575 .
F3 Sb1 F4 90.8(2) . .
F1 Sb1 F4 89.6(2) . .
F1 Sb1 F4 89.6(2) 4_575 .
F3 Sb1 F2 90.1(2) 4_575 .
F3 Sb1 F2 90.1(2) . .
F1 Sb1 F2 89.46(19) . .
F1 Sb1 F2 89.46(19) 4_575 .
F4 Sb1 F2 178.6(3) . .
F9 Sb2 F5 91.5(4) . .
F9 Sb2 F8 91.1(4) . .
F5 Sb2 F8 177.4(4) . .
F9 Sb2 F7 89.84(16) . .
F5 Sb2 F7 91.03(17) . .
F8 Sb2 F7 88.98(17) . .
F9 Sb2 F7 89.84(16) . 4_575
F5 Sb2 F7 91.02(17) . 4_575
F8 Sb2 F7 88.98(17) . 4_575
F7 Sb2 F7 177.9(3) . 4_575
F9 Sb2 F6 179.3(4) . .
F5 Sb2 F6 87.8(4) . .
F8 Sb2 F6 89.6(3) . .
F7 Sb2 F6 90.17(16) . .
F7 Sb2 F6 90.17(16) 4_575 .
C1 O1 C25 117.1(9) . .
C16 O2 C26 116.5(6) . .
C28 O4 C27 116.1(12) . .
C19 N1 C4 123.0(6) . .
C19 N1 C7 112.9(5) . .
C4 N1 C7 124.1(6) . .
C22 N2 C13 123.0(5) . .
C22 N2 C10 113.2(5) . .
C13 N2 C10 123.8(6) . .
O1 C1 C2 126.7(10) . .
O1 C1 C6 113.2(9) . .
C2 C1 C6 120.1(8) . .
C1 C2 C3 121.3(9) . .
C1 C2 H2 119.4 . .
C3 C2 H2 119.4 . .
C4 C3 C2 118.2(8) . .
C4 C3 H3 120.9 . .
C2 C3 H3 120.9 . .
C3 C4 C5 120.9(7) . .
C3 C4 N1 119.1(7) . .
C5 C4 N1 120.0(8) . .
C6 C5 C4 120.3(9) . .
C6 C5 H5 119.9 . .
C4 C5 H5 119.9 . .
C1 C6 C5 119.2(9) . .
C1 C6 H6 120.4 . .
C5 C6 H6 120.4 . .
C12 C7 C8 119.3(7) . .
C12 C7 N1 117.0(6) . .
C8 C7 N1 123.3(7) . .
C9 C8 C7 119.5(7) . .
C9 C8 H8 120.2 . .
C7 C8 H8 120.2 . .
C8 C9 C10 120.8(7) . .
C8 C9 H9 119.6 . .
C10 C9 H9 119.6 . .
C11 C10 C9 117.6(6) . .
C11 C10 N2 117.9(6) . .
C9 C10 N2 123.7(6) . .
C12 C11 C10 121.4(7) . .
C12 C11 H11 119.3 . .
C10 C11 H11 119.3 . .
C11 C12 C7 120.2(7) . .
C11 C12 H12 119.9 . .
C7 C12 H12 119.9 . .
C14 C13 C18 119.1(6) . .
C14 C13 N2 121.1(6) . .
C18 C13 N2 119.7(6) . .
C13 C14 C15 121.3(6) . .
C13 C14 H14 119.3 . .
C15 C14 H14 119.3 . .
C14 C15 C16 119.3(7) . .
C14 C15 H15 120.3 . .
C16 C15 H15 120.3 . .
O2 C16 C15 124.9(7) . .
O2 C16 C17 115.1(6) . .
C15 C16 C17 120.0(7) . .
C18 C17 C16 119.8(6) . .
C18 C17 H17 120.1 . .
C16 C17 H17 120.1 . .
C17 C18 C13 120.4(6) . .
C17 C18 H18 119.8 . .
C13 C18 H18 119.8 . .
N1 C19 C21 124.2(7) . .
N1 C19 C20 116.1(6) . .
C21 C19 C20 119.6(7) . .
C20 C20 C19 119.9(4) 4_575 .
C20 C20 H20 120.0 4_575 .
C19 C20 H20 120.0 . .
C21 C21 C19 119.9(4) 4_575 .
C21 C21 H21 120.1 4_575 .
C19 C21 H21 120.1 . .
C23 C22 C24 119.8(6) . .
C23 C22 N2 124.5(7) . .
C24 C22 N2 115.7(6) . .
C22 C23 C23 119.7(4) . 4_575
C22 C23 H23 120.2 . .
C23 C23 H23 120.2 4_575 .
C24 C24 C22 120.1(4) 4_575 .
C24 C24 H24 119.9 4_575 .
C22 C24 H24 119.9 . .
O1 C25 H25A 109.5 . .
O1 C25 H25B 109.5 . .
H25A C25 H25B 109.5 . .
O1 C25 H25C 109.5 . .
H25A C25 H25C 109.5 . .
H25B C25 H25C 109.5 . .
O2 C26 H26A 109.5 . .
O2 C26 H26B 109.5 . .
H26A C26 H26B 109.5 . .
O2 C26 H26C 109.5 . .
H26A C26 H26C 109.5 . .
H26B C26 H26C 109.5 . .
O4 C27 H27A 109.5 . .
O4 C27 H27B 109.5 . .
H27A C27 H27B 109.5 . .
O4 C27 H27C 109.5 . .
H27A C27 H27C 109.5 . .
H27B C27 H27C 109.5 . .
O4 C28 O3 117.9(14) . .
O4 C28 C29 115.1(12) . .
O3 C28 C29 126.7(12) . .
C28 C29 H29A 109.5 . .
C28 C29 H29B 109.5 . .
H29A C29 H29B 109.5 . .
C28 C29 H29C 109.5 . .
H29A C29 H29C 109.5 . .
H29B C29 H29C 109.5 . .
Cl1 C30 Cl2 101.9(16) . .

loop_
_geom_bond_atom_site_label_1
_geom_bond_atom_site_label_2
_geom_bond_distance
_geom_bond_site_symmetry_2
Sb1 F3 1.857(5) 4_575
Sb1 F3 1.857(5) .
Sb1 F1 1.880(4) .
Sb1 F1 1.880(4) 4_575
Sb1 F4 1.895(6) .
Sb1 F2 1.904(6) .
Sb2 F9 1.852(7) .
Sb2 F5 1.855(8) .
Sb2 F8 1.874(8) .
Sb2 F7 1.877(5) .
Sb2 F7 1.877(5) 4_575
Sb2 F6 1.901(7) .
Cl1 C30 1.40(3) .
Cl2 C30 1.92(3) .
O1 C1 1.353(9) .
O1 C25 1.415(12) .
O2 C16 1.372(8) .
O2 C26 1.456(10) .
O3 C28 1.300(14) .
O4 C28 1.293(13) .
O4 C27 1.603(15) .
N1 C19 1.404(9) .
N1 C4 1.434(8) .
N1 C7 1.443(9) .
N2 C22 1.410(8) .
N2 C13 1.423(8) .
N2 C10 1.425(8) .
C1 C2 1.392(13) .
C1 C6 1.393(14) .
C2 C3 1.411(11) .
C2 H2 0.9500 .
C3 C4 1.382(11) .
C3 H3 0.9500 .
C4 C5 1.410(11) .
C5 C6 1.394(11) .
C5 H5 0.9500 .
C6 H6 0.9500 .
C7 C12 1.381(10) .
C7 C8 1.412(9) .
C8 C9 1.388(9) .
C8 H8 0.9500 .
C9 C10 1.410(9) .
C9 H9 0.9500 .
C10 C11 1.397(9) .
C11 C12 1.381(9) .
C11 H11 0.9500 .
C12 H12 0.9500 .
C13 C14 1.398(9) .
C13 C18 1.404(9) .
C14 C15 1.399(9) .
C14 H14 0.9500 .
C15 C16 1.406(10) .
C15 H15 0.9500 .
C16 C17 1.407(10) .
C17 C18 1.403(9) .
C17 H17 0.9500 .
C18 H18 0.9500 .
C19 C21 1.409(9) .
C19 C20 1.420(10) .
C20 C20 1.385(14) 4_575
C20 H20 0.9500 .
C21 C21 1.398(14) 4_575
C21 H21 0.9500 .
C22 C23 1.403(9) .
C22 C24 1.403(10) .
C23 C23 1.408(12) 4_575
C23 H23 0.9500 .
C24 C24 1.389(13) 4_575
C24 H24 0.9500 .
C25 H25A 0.9800 .
C25 H25B 0.9800 .
C25 H25C 0.9800 .
C26 H26A 0.9800 .
C26 H26B 0.9800 .
C26 H26C 0.9800 .
C27 H27A 0.9800 .
C27 H27B 0.9800 .
C27 H27C 0.9800 .
C28 C29 1.462(16) .
C29 H29A 0.9800 .
C29 H29B 0.9800 .
C29 H29C 0.9800 .

loop_
_geom_torsion_atom_site_label_1
_geom_torsion_atom_site_label_2
_geom_torsion_atom_site_label_3
_geom_torsion_atom_site_label_4
_geom_torsion
_geom_torsion_site_symmetry_4
C25 O1 C1 C2 2.2(16) .
C25 O1 C1 C6 -175.2(9) .
O1 C1 C2 C3 -177.4(9) .
C6 C1 C2 C3 -0.2(16) .
C1 C2 C3 C4 2.2(14) .
C2 C3 C4 C5 -2.6(13) .
C2 C3 C4 N1 176.5(7) .
C19 N1 C4 C3 156.3(8) .
C7 N1 C4 C3 -23.7(11) .
C19 N1 C4 C5 -24.5(11) .
C7 N1 C4 C5 155.5(7) .
C3 C4 C5 C6 1.1(13) .
N1 C4 C5 C6 -178.1(8) .
O1 C1 C6 C5 176.2(9) .
C2 C1 C6 C5 -1.4(16) .
C4 C5 C6 C1 1.0(15) .
C19 N1 C7 C12 -46.5(9) .
C4 N1 C7 C12 133.5(7) .
C19 N1 C7 C8 125.8(8) .
C4 N1 C7 C8 -54.2(11) .
C12 C7 C8 C9 8.3(11) .
N1 C7 C8 C9 -163.8(7) .
C7 C8 C9 C10 0.6(12) .
C8 C9 C10 C11 -8.7(11) .
C8 C9 C10 N2 160.8(7) .
C22 N2 C10 C11 42.3(10) .
C13 N2 C10 C11 -139.2(7) .
C22 N2 C10 C9 -127.2(8) .
C13 N2 C10 C9 51.4(11) .
C9 C10 C11 C12 8.1(11) .
N2 C10 C11 C12 -162.1(7) .
C10 C11 C12 C7 0.8(11) .
C8 C7 C12 C11 -9.1(11) .
N1 C7 C12 C11 163.6(7) .
C22 N2 C13 C14 -159.6(7) .
C10 N2 C13 C14 22.0(11) .
C22 N2 C13 C18 23.6(11) .
C10 N2 C13 C18 -154.8(7) .
C18 C13 C14 C15 0.2(11) .
N2 C13 C14 C15 -176.6(7) .
C13 C14 C15 C16 -1.6(12) .
C26 O2 C16 C15 2.2(11) .
C26 O2 C16 C17 -179.6(7) .
C14 C15 C16 O2 179.8(7) .
C14 C15 C16 C17 1.8(12) .
O2 C16 C17 C18 -178.9(7) .
C15 C16 C17 C18 -0.6(12) .
C16 C17 C18 C13 -0.8(11) .
C14 C13 C18 C17 1.0(11) .
N2 C13 C18 C17 177.9(7) .
C4 N1 C19 C21 -43.6(11) .
C7 N1 C19 C21 136.4(7) .
C4 N1 C19 C20 140.1(7) .
C7 N1 C19 C20 -39.9(9) .
N1 C19 C20 C20 167.8(5) 4_575
C21 C19 C20 C20 -8.7(9) 4_575
N1 C19 C21 C21 -167.5(5) 4_575
C20 C19 C21 C21 8.7(9) 4_575
C13 N2 C22 C23 49.9(11) .
C10 N2 C22 C23 -131.5(7) .
C13 N2 C22 C24 -133.2(7) .
C10 N2 C22 C24 45.4(9) .
C24 C22 C23 C23 -7.6(8) 4_575
N2 C22 C23 C23 169.2(5) 4_575
C23 C22 C24 C24 7.7(8) 4_575
N2 C22 C24 C24 -169.4(4) 4_575
C27 O4 C28 O3 -10.6(18) .
C27 O4 C28 C29 175.1(12) .
